data_1508830
loop_
_publ_author_name
'Zakrzewska, Anna'
'Kolehmainen, Erkki'
'Valkonen, Arto'
'Haapaniemi, Esa'
'Rissanen, Kari'
'Ch\;eci\'nska, Lilianna'
'O\'smia\/lowski, Borys'

_publ_section_title
;
 Substituent Effect in 2-Benzoylmethylenequinoline Difluoroborates
 Exhibiting Through-Space Couplings. Multinuclear Magnetic Resonance,
 X-ray Diffraction, and Computational Study.
;
_journal_issue 1
_journal_name_full 'The journal of physical chemistry. A'
_journal_page_first 252
_journal_page_last 256
_journal_paper_doi 10.1021/jp311072q
_journal_volume 117
_journal_year 2013
_chemical_formula_moiety 'C17 H12 B F2 N O'
_chemical_formula_sum 'C17 H12 B F2 N O'
_chemical_formula_weight 295.09
_chemical_name_systematic
;
 ?
;
_space_group_IT_number 14
_symmetry_cell_setting monoclinic
_symmetry_space_group_name_Hall '-P 2yn'
_symmetry_space_group_name_H-M 'P 1 21/n 1'
_atom_sites_solution_hydrogens geom
_atom_sites_solution_primary direct
_atom_sites_solution_secondary difmap
_audit_creation_method SHELXL-97
_cell_angle_alpha 90.00
_cell_angle_beta 95.657(7)
_cell_angle_gamma 90.00
_cell_formula_units_Z 4
_cell_length_a 7.67122(13)
_cell_length_b 11.9542(2)
_cell_length_c 14.3360(3)
_cell_measurement_reflns_used 4955
_cell_measurement_temperature 123(2)
_cell_measurement_theta_max 75.1530
_cell_measurement_theta_min 3.6945
_cell_volume 1308.26(4)
_computing_cell_refinement 'CrysAlisPro (Agilent Technologies, 2012)'
_computing_data_collection 'CrysAlisPro (Agilent Technologies, 2012)'
_computing_data_reduction 'CrysAlisPro (Agilent Technologies, 2012)'
_computing_molecular_graphics 'ORTEP-3 (Farrugia, 1997); MERCURY (Macrae, <i>et al.</i>, 2008)'
_computing_publication_material SHELXL-97
_computing_structure_refinement 'SHELXL-97 (Sheldrick, 2008)'
_computing_structure_solution 'SIR-2004 (Burla, et al., 2005)'
_diffrn_ambient_temperature 123(2)
_diffrn_detector_area_resol_mean 10.3953
_diffrn_measured_fraction_theta_full 0.997
_diffrn_measured_fraction_theta_max 0.997
_diffrn_measurement_device_type 'SuperNova, Dual, Cu at zero, Atlas'
_diffrn_measurement_method '\w scans'
_diffrn_radiation_monochromator mirror
_diffrn_radiation_source 'SuperNova (Cu) X-ray Source'
_diffrn_radiation_type CuK\a
_diffrn_radiation_wavelength 1.54184
_diffrn_reflns_av_R_equivalents 0.0239
_diffrn_reflns_av_sigmaI/netI 0.0213
_diffrn_reflns_limit_h_max 7
_diffrn_reflns_limit_h_min -9
_diffrn_reflns_limit_k_max 14
_diffrn_reflns_limit_k_min -14
_diffrn_reflns_limit_l_max 17
_diffrn_reflns_limit_l_min -17
_diffrn_reflns_number 8225
_diffrn_reflns_theta_full 69.95
_diffrn_reflns_theta_max 69.95
_diffrn_reflns_theta_min 4.83
_exptl_absorpt_coefficient_mu 0.933
_exptl_absorpt_correction_T_max 0.9636
_exptl_absorpt_correction_T_min 0.8354
_exptl_absorpt_correction_type multi-scan
_exptl_absorpt_process_details
;
CrysAlisPro, Agilent Technologies,
Version 1.171.35.21 (release 20-01-2012 CrysAlis171 .NET)
(compiled Jan 23 2012,18:06:46)
Empirical absorption correction using spherical harmonics,
 implemented in SCALE3 ABSPACK scaling algorithm.
;
_exptl_crystal_colour yellow
_exptl_crystal_density_diffrn 1.498
_exptl_crystal_density_method 'not measured'
_exptl_crystal_description plate
_exptl_crystal_F_000 608
_exptl_crystal_size_max 0.20
_exptl_crystal_size_mid 0.18
_exptl_crystal_size_min 0.04
_refine_diff_density_max 0.156
_refine_diff_density_min -0.258
_refine_diff_density_rms 0.050
_refine_ls_extinction_method none
_refine_ls_goodness_of_fit_ref 1.044
_refine_ls_hydrogen_treatment constr
_refine_ls_matrix_type full
_refine_ls_number_parameters 199
_refine_ls_number_reflns 2479
_refine_ls_number_restraints 0
_refine_ls_restrained_S_all 1.044
_refine_ls_R_factor_all 0.0381
_refine_ls_R_factor_gt 0.0349
_refine_ls_shift/su_max 0.000
_refine_ls_shift/su_mean 0.000
_refine_ls_structure_factor_coef Fsqd
_refine_ls_weighting_details 'calc w=1/[\s^2^(Fo^2^)+(0.0577P)^2^+0.2717P] where P=(Fo^2^+2Fc^2^)/3'
_refine_ls_weighting_scheme calc
_refine_ls_wR_factor_gt 0.0940
_refine_ls_wR_factor_ref 0.0979
_reflns_number_gt 2232
_reflns_number_total 2479
_reflns_threshold_expression >2\s(I)
_cod_data_source_file jp311072q_si_007.cif
_cod_data_source_block q4hbf2
_cod_original_sg_symbol_H-M P21/n
_cod_database_code 1508830

loop_
_symmetry_equiv_pos_as_xyz
'x, y, z'
'-x+1/2, y+1/2, -z+1/2'
'-x, -y, -z'
'x-1/2, -y-1/2, z-1/2'

loop_
_atom_site_label
_atom_site_type_symbol
_atom_site_fract_x
_atom_site_fract_y
_atom_site_fract_z
_atom_site_U_iso_or_equiv
_atom_site_adp_type
_atom_site_occupancy
_atom_site_symmetry_multiplicity
_atom_site_calc_flag
_atom_site_refinement_flags
F1 F 0.40733(9) -0.07607(5) 0.77058(5) 0.02441(19) Uani 1 1 d .
F2 F 0.23733(8) 0.00214(6) 0.64866(5) 0.02366(19) Uani 1 1 d .
O1 O 0.17486(11) 0.03887(7) 0.79965(6) 0.0228(2) Uani 1 1 d .
N1 N 0.44579(12) 0.12029(8) 0.74151(7) 0.0170(2) Uani 1 1 d .
B1 B 0.31294(16) 0.01815(10) 0.73970(9) 0.0183(3) Uani 1 1 d .
C2 C 0.42621(14) 0.20792(9) 0.79891(8) 0.0183(2) Uani 1 1 d .
C3 C 0.55091(15) 0.29662(10) 0.80579(8) 0.0219(3) Uani 1 1 d .
H3 H 0.5337 0.3593 0.8445 0.026 Uiso 1 1 calc R
C4 C 0.69387(15) 0.29217(9) 0.75747(8) 0.0217(3) Uani 1 1 d .
H4 H 0.7794 0.3498 0.7649 0.026 Uiso 1 1 calc R
C5 C 0.86018(15) 0.19637(10) 0.64193(9) 0.0228(3) Uani 1 1 d .
H5 H 0.9478 0.2528 0.6489 0.027 Uiso 1 1 calc R
C6 C 0.87474(15) 0.11067(11) 0.57969(8) 0.0241(3) Uani 1 1 d .
H6 H 0.9715 0.1078 0.5432 0.029 Uiso 1 1 calc R
C7 C 0.74571(15) 0.02723(10) 0.57024(8) 0.0228(3) Uani 1 1 d .
H7 H 0.7553 -0.0315 0.5264 0.027 Uiso 1 1 calc R
C8 C 0.60526(15) 0.02861(10) 0.62332(8) 0.0205(2) Uani 1 1 d .
H8 H 0.5204 -0.0295 0.6167 0.025 Uiso 1 1 calc R
C9 C 0.58770(14) 0.11624(9) 0.68744(8) 0.0177(2) Uani 1 1 d .
C10 C 0.71589(15) 0.20140(10) 0.69577(8) 0.0195(2) Uani 1 1 d .
C11 C 0.28150(15) 0.21220(9) 0.85377(8) 0.0203(2) Uani 1 1 d .
H11 H 0.2689 0.2753 0.8928 0.024 Uiso 1 1 calc R
C12 C 0.16107(14) 0.12905(9) 0.85215(8) 0.0177(2) Uani 1 1 d .
C13 C 0.00594(14) 0.12965(9) 0.90544(8) 0.0185(2) Uani 1 1 d .
C14 C -0.01891(15) 0.21198(10) 0.97221(8) 0.0221(3) Uani 1 1 d .
H14 H 0.0654 0.2698 0.9840 0.027 Uiso 1 1 calc R
C15 C -0.16600(16) 0.20973(11) 1.02131(8) 0.0251(3) Uani 1 1 d .
H15 H -0.1814 0.2656 1.0669 0.030 Uiso 1 1 calc R
C16 C -0.29076(16) 0.12618(11) 1.00403(9) 0.0257(3) Uani 1 1 d .
H16 H -0.3914 0.1248 1.0377 0.031 Uiso 1 1 calc R
C17 C -0.26793(16) 0.04482(11) 0.93755(9) 0.0261(3) Uani 1 1 d .
H17 H -0.3537 -0.0120 0.9252 0.031 Uiso 1 1 calc R
C18 C -0.12000(15) 0.04594(10) 0.88883(8) 0.0218(3) Uani 1 1 d .
H18 H -0.1045 -0.0107 0.8439 0.026 Uiso 1 1 calc R

loop_
_atom_site_aniso_label
_atom_site_aniso_U_11
_atom_site_aniso_U_22
_atom_site_aniso_U_33
_atom_site_aniso_U_23
_atom_site_aniso_U_13
_atom_site_aniso_U_12
F1 0.0267(4) 0.0167(3) 0.0301(4) 0.0024(3) 0.0044(3) 0.0017(3)
F2 0.0215(3) 0.0287(4) 0.0207(4) -0.0040(3) 0.0016(3) -0.0033(3)
O1 0.0248(4) 0.0190(4) 0.0261(4) -0.0062(3) 0.0092(3) -0.0045(3)
N1 0.0172(5) 0.0171(5) 0.0167(5) 0.0007(3) 0.0014(4) 0.0013(3)
B1 0.0193(6) 0.0171(6) 0.0187(6) -0.0005(4) 0.0035(5) 0.0002(4)
C2 0.0193(5) 0.0168(5) 0.0185(5) 0.0006(4) 0.0002(4) 0.0016(4)
C3 0.0230(6) 0.0180(5) 0.0245(6) -0.0026(4) 0.0025(5) -0.0013(4)
C4 0.0211(6) 0.0197(5) 0.0241(6) 0.0023(4) 0.0008(4) -0.0026(4)
C5 0.0180(5) 0.0262(6) 0.0243(6) 0.0058(5) 0.0023(4) 0.0010(4)
C6 0.0193(6) 0.0303(6) 0.0232(6) 0.0056(5) 0.0052(4) 0.0063(5)
C7 0.0236(6) 0.0246(6) 0.0202(6) 0.0009(4) 0.0026(4) 0.0070(4)
C8 0.0210(5) 0.0207(5) 0.0194(5) 0.0011(4) 0.0004(4) 0.0024(4)
C9 0.0176(5) 0.0192(5) 0.0162(5) 0.0036(4) 0.0011(4) 0.0034(4)
C10 0.0180(5) 0.0210(5) 0.0191(5) 0.0036(4) 0.0000(4) 0.0016(4)
C11 0.0215(6) 0.0179(5) 0.0219(6) -0.0035(4) 0.0042(4) 0.0004(4)
C12 0.0194(5) 0.0171(5) 0.0161(5) 0.0000(4) -0.0001(4) 0.0029(4)
C13 0.0180(5) 0.0203(5) 0.0170(5) 0.0020(4) 0.0001(4) 0.0010(4)
C14 0.0191(5) 0.0253(6) 0.0220(6) -0.0031(4) 0.0023(4) -0.0016(4)
C15 0.0232(6) 0.0310(7) 0.0214(6) -0.0052(5) 0.0038(5) 0.0010(5)
C16 0.0201(6) 0.0344(7) 0.0237(6) 0.0021(5) 0.0067(5) 0.0003(5)
C17 0.0230(6) 0.0270(6) 0.0286(6) 0.0015(5) 0.0043(5) -0.0062(5)
C18 0.0231(6) 0.0210(6) 0.0214(6) -0.0014(4) 0.0031(4) -0.0012(4)

loop_
_atom_type_symbol
_atom_type_description
_atom_type_scat_dispersion_real
_atom_type_scat_dispersion_imag
_atom_type_scat_source
C C 0.0181 0.0091 'International Tables Vol C Tables 4.2.6.8 and 6.1.1.4'
H H 0.0000 0.0000 'International Tables Vol C Tables 4.2.6.8 and 6.1.1.4'
B B 0.0090 0.0039 'International Tables Vol C Tables 4.2.6.8 and 6.1.1.4'
N N 0.0311 0.0180 'International Tables Vol C Tables 4.2.6.8 and 6.1.1.4'
O O 0.0492 0.0322 'International Tables Vol C Tables 4.2.6.8 and 6.1.1.4'
F F 0.0727 0.0534 'International Tables Vol C Tables 4.2.6.8 and 6.1.1.4'

loop_
_geom_angle_atom_site_label_1
_geom_angle_atom_site_label_2
_geom_angle_atom_site_label_3
_geom_angle
C12 O1 B1 125.43(9)
C2 N1 C9 120.30(10)
C2 N1 B1 119.78(9)
C9 N1 B1 119.84(9)
F1 B1 F2 110.15(9)
F1 B1 O1 109.78(9)
F2 B1 O1 108.60(9)
F1 B1 N1 107.75(9)
F2 B1 N1 109.22(9)
O1 B1 N1 111.34(9)
N1 C2 C11 120.31(10)
N1 C2 C3 120.36(10)
C11 C2 C3 119.33(10)
C4 C3 C2 120.48(11)
C4 C3 H3 119.8
C2 C3 H3 119.8
C3 C4 C10 120.02(11)
C3 C4 H4 120.0
C10 C4 H4 120.0
C6 C5 C10 120.43(11)
C6 C5 H5 119.8
C10 C5 H5 119.8
C5 C6 C7 119.51(11)
C5 C6 H6 120.2
C7 C6 H6 120.2
C8 C7 C6 121.37(11)
C8 C7 H7 119.3
C6 C7 H7 119.3
C7 C8 C9 119.94(11)
C7 C8 H8 120.0
C9 C8 H8 120.0
N1 C9 C8 121.15(10)
N1 C9 C10 120.13(10)
C8 C9 C10 118.73(10)
C5 C10 C9 120.00(11)
C5 C10 C4 121.38(11)
C9 C10 C4 118.60(11)
C12 C11 C2 122.11(10)
C12 C11 H11 118.9
C2 C11 H11 118.9
O1 C12 C11 120.92(10)
O1 C12 C13 114.30(10)
C11 C12 C13 124.78(10)
C18 C13 C14 118.86(11)
C18 C13 C12 119.23(10)
C14 C13 C12 121.91(10)
C15 C14 C13 120.39(11)
C15 C14 H14 119.8
C13 C14 H14 119.8
C14 C15 C16 120.26(11)
C14 C15 H15 119.9
C16 C15 H15 119.9
C17 C16 C15 119.75(11)
C17 C16 H16 120.1
C15 C16 H16 120.1
C16 C17 C18 120.26(11)
C16 C17 H17 119.9
C18 C17 H17 119.9
C17 C18 C13 120.47(11)
C17 C18 H18 119.8
C13 C18 H18 119.8

loop_
_geom_bond_atom_site_label_1
_geom_bond_atom_site_label_2
_geom_bond_distance
F1 B1 1.3877(14)
F2 B1 1.3883(14)
O1 C12 1.3249(14)
O1 B1 1.4496(15)
N1 C2 1.3496(15)
N1 C9 1.3981(14)
N1 B1 1.5890(15)
C2 C11 1.4233(16)
C2 C3 1.4250(16)
C3 C4 1.3547(17)
C3 H3 0.9500
C4 C10 1.4205(17)
C4 H4 0.9500
C5 C6 1.3704(18)
C5 C10 1.4117(16)
C5 H5 0.9500
C6 C7 1.4024(18)
C6 H6 0.9500
C7 C8 1.3792(17)
C7 H7 0.9500
C8 C9 1.4088(16)
C8 H8 0.9500
C9 C10 1.4123(16)
C11 C12 1.3556(16)
C11 H11 0.9500
C12 C13 1.4762(16)
C13 C18 1.3950(16)
C13 C14 1.3991(16)
C14 C15 1.3878(17)
C14 H14 0.9500
C15 C16 1.3886(18)
C15 H15 0.9500
C16 C17 1.3849(18)
C16 H16 0.9500
C17 C18 1.3900(17)
C17 H17 0.9500
C18 H18 0.9500

loop_
_geom_torsion_atom_site_label_1
_geom_torsion_atom_site_label_2
_geom_torsion_atom_site_label_3
_geom_torsion_atom_site_label_4
_geom_torsion
C12 O1 B1 F1 117.28(11)
C12 O1 B1 F2 -122.24(11)
C12 O1 B1 N1 -1.95(15)
C2 N1 B1 F1 -116.59(11)
C9 N1 B1 F1 59.99(13)
C2 N1 B1 F2 123.76(10)
C9 N1 B1 F2 -59.65(13)
C2 N1 B1 O1 3.84(14)
C9 N1 B1 O1 -179.58(9)
C9 N1 C2 C11 179.83(9)
B1 N1 C2 C11 -3.60(16)
C9 N1 C2 C3 -0.68(16)
B1 N1 C2 C3 175.88(10)
N1 C2 C3 C4 -2.41(18)
C11 C2 C3 C4 177.08(10)
C2 C3 C4 C10 3.18(18)
C10 C5 C6 C7 -0.48(17)
C5 C6 C7 C8 -0.93(18)
C6 C7 C8 C9 1.16(17)
C2 N1 C9 C8 -176.49(10)
B1 N1 C9 C8 6.95(15)
C2 N1 C9 C10 2.91(16)
B1 N1 C9 C10 -173.66(9)
C7 C8 C9 N1 179.40(10)
C7 C8 C9 C10 0.00(16)
C6 C5 C10 C9 1.63(17)
C6 C5 C10 C4 -177.02(11)
N1 C9 C10 C5 179.21(9)
C8 C9 C10 C5 -1.38(16)
N1 C9 C10 C4 -2.10(16)
C8 C9 C10 C4 177.31(10)
C3 C4 C10 C5 177.72(10)
C3 C4 C10 C9 -0.95(17)
N1 C2 C11 C12 1.24(18)
C3 C2 C11 C12 -178.25(11)
B1 O1 C12 C11 -0.24(17)
B1 O1 C12 C13 179.10(9)
C2 C11 C12 O1 0.86(18)
C2 C11 C12 C13 -178.41(10)
O1 C12 C13 C18 -7.39(15)
C11 C12 C13 C18 171.92(11)
O1 C12 C13 C14 172.73(10)
C11 C12 C13 C14 -7.96(18)
C18 C13 C14 C15 0.37(17)
C12 C13 C14 C15 -179.74(10)
C13 C14 C15 C16 -0.55(18)
C14 C15 C16 C17 0.05(19)
C15 C16 C17 C18 0.62(19)
C16 C17 C18 C13 -0.80(18)
C14 C13 C18 C17 0.30(17)
C12 C13 C18 C17 -179.59(10)
